data_7704449
loop_
_publ_author_name
'Cheng, Mei-Ling'
'Qin, Meng-Na'
'Sun, Lin'
'Liu, Lu'
'Liu, Qi'
'Tang, Xiao-Yan'

_publ_section_title
;
 Highly efficient Cu(ii)-pyrazoledicarboxylate heterogeneous catalysts for
 a base-free aerobic oxidation of benzylic alcohol to benzaldehyde with
 hydrogen peroxide as the oxidant.
;
_journal_issue 23
_journal_name_full 'Dalton transactions (Cambridge, England : 2003)'
_journal_page_first 7758
_journal_page_last 7765
_journal_paper_doi 10.1039/c9dt04927d
_journal_volume 49
_journal_year 2020
_chemical_formula_sum 'C8 H6 Cu N4 O4'
_chemical_formula_weight 285.71
_space_group_crystal_system monoclinic
_space_group_IT_number 14
_space_group_name_Hall '-P 2ybc'
_space_group_name_H-M_alt 'P 1 21/c 1'
_atom_sites_solution_hydrogens mixed
_audit_creation_method SHELXL-2013
_audit_update_record
;
2019-08-27 deposited with the CCDC.	2020-05-19 downloaded from the CCDC.
;
_cell_angle_alpha 90
_cell_angle_beta 90.741(3)
_cell_angle_gamma 90
_cell_formula_units_Z 4
_cell_length_a 11.2659(15)
_cell_length_b 10.3109(14)
_cell_length_c 8.5702(12)
_cell_measurement_reflns_used 2929
_cell_measurement_temperature 296(2)
_cell_measurement_theta_max 29.505
_cell_measurement_theta_min 2.677
_cell_volume 995.4(2)
_computing_cell_refinement 'Bruker Smart (Bruker, 2005)'
_computing_data_collection 'Bruker Smart (Bruker, 2005)'
_computing_data_reduction 'Bruker Saint v7.23A (Bruker, 2005)'
_computing_molecular_graphics 'SHELXL-2013 (Sheldrick, 2013)'
_computing_publication_material 'SHELXL-2013 (Sheldrick, 2013)'
_computing_structure_refinement 'SHELXL-2013 (Sheldrick, 2013)'
_computing_structure_solution 'SHELXL-2013 (Sheldrick, 2013)'
_diffrn_ambient_temperature 296(2)
_diffrn_measured_fraction_theta_full 0.994
_diffrn_measured_fraction_theta_max 0.872
_diffrn_measurement_device_type 'Bruker Smart Apex CCD'
_diffrn_measurement_method 'phi and omega scans'
_diffrn_radiation_type MoK\a
_diffrn_radiation_wavelength 0.71073
_diffrn_reflns_av_R_equivalents 0.0321
_diffrn_reflns_av_unetI/netI 0.0414
_diffrn_reflns_Laue_measured_fraction_full 0.994
_diffrn_reflns_Laue_measured_fraction_max 0.872
_diffrn_reflns_limit_h_max 13
_diffrn_reflns_limit_h_min -15
_diffrn_reflns_limit_k_max 13
_diffrn_reflns_limit_k_min -13
_diffrn_reflns_limit_l_max 11
_diffrn_reflns_limit_l_min -11
_diffrn_reflns_number 6775
_diffrn_reflns_point_group_measured_fraction_full 0.994
_diffrn_reflns_point_group_measured_fraction_max 0.872
_diffrn_reflns_theta_full 25.242
_diffrn_reflns_theta_max 30.485
_diffrn_reflns_theta_min 2.678
_diffrn_source 'fine-focus sealed tube'
_exptl_absorpt_coefficient_mu 2.204
_exptl_absorpt_correction_T_max 0.703
_exptl_absorpt_correction_T_min 0.627
_exptl_absorpt_correction_type multi-scan
_exptl_absorpt_process_details SADABS
_exptl_crystal_colour blue
_exptl_crystal_density_diffrn 1.906
_exptl_crystal_description block
_exptl_crystal_F_000 572
_exptl_crystal_size_max 0.220
_exptl_crystal_size_mid 0.180
_exptl_crystal_size_min 0.160
_refine_diff_density_max 0.553
_refine_diff_density_min -0.548
_refine_diff_density_rms 0.089
_refine_ls_extinction_method none
_refine_ls_goodness_of_fit_ref 1.047
_refine_ls_hydrogen_treatment mixed
_refine_ls_matrix_type full
_refine_ls_number_parameters 156
_refine_ls_number_reflns 2642
_refine_ls_number_restraints 0
_refine_ls_restrained_S_all 1.047
_refine_ls_R_factor_all 0.0469
_refine_ls_R_factor_gt 0.0323
_refine_ls_shift/su_max 0.001
_refine_ls_shift/su_mean 0.000
_refine_ls_structure_factor_coef Fsqd
_refine_ls_weighting_details
;
 w=1/[\s^2^(Fo^2^)+(0.0463P)^2^+0.0953P]
 where P=(Fo^2^+2Fc^2^)/3
;
_refine_ls_weighting_scheme calc
_refine_ls_wR_factor_gt 0.0802
_refine_ls_wR_factor_ref 0.0863
_reflns_Friedel_coverage 0.000
_reflns_number_gt 2134
_reflns_number_total 2642
_reflns_threshold_expression 'I > 2\s(I)'
_cod_data_source_file c9dt04927d2.cif
_cod_data_source_block t
_cod_depositor_comments 'Adding full bibliography for 7704449.cif.'
_cod_original_sg_symbol_H-M 'P 21/c'
_cod_database_code 7704449
_shelx_space_group_comment
;
The symmetry employed for this shelxl refinement is uniquely defined
by the following loop, which should always be used as a source of
symmetry information in preference to the above space-group names.
They are only intended as comments.
;
_shelx_estimated_absorpt_t_min 0.643
_shelx_estimated_absorpt_t_max 0.719
_shelxl_version_number 2013-2

loop_
_space_group_symop_operation_xyz
'x, y, z'
'-x, y+1/2, -z+1/2'
'-x, -y, -z'
'x, -y-1/2, z-1/2'

loop_
_atom_site_label
_atom_site_type_symbol
_atom_site_fract_x
_atom_site_fract_y
_atom_site_fract_z
_atom_site_U_iso_or_equiv
_atom_site_adp_type
_atom_site_occupancy
_atom_site_site_symmetry_order
_atom_site_calc_flag
_atom_site_refinement_flags_posn
_atom_site_refinement_flags_adp
_atom_site_refinement_flags_occupancy
_atom_site_disorder_assembly
_atom_site_disorder_group
C1 C 0.7492(2) 0.5976(2) 0.5251(3) 0.0274(5) Uani 1 1 d . . . . .
C2 C 0.6756(2) 0.5613(2) 0.6589(3) 0.0222(4) Uani 1 1 d . . . . .
C3 C 0.55686(19) 0.5892(2) 0.6917(2) 0.0198(4) Uani 1 1 d . . . . .
C4 C 0.4606(2) 0.6609(2) 0.6100(2) 0.0219(4) Uani 1 1 d . . . . .
N2 N 0.52917(16) 0.54076(18) 0.8308(2) 0.0209(4) Uani 1 1 d . . . . .
C6 C 0.8901(3) 0.4160(3) 1.1707(3) 0.0391(6) Uani 1 1 d . . . . .
H6 H 0.8830 0.4939 1.2244 0.047 Uiso 1 1 calc R U . . .
C7 C 0.9904(2) 0.3460(4) 1.1587(4) 0.0461(7) Uani 1 1 d . . . . .
H7 H 1.0645 0.3663 1.2013 0.055 Uiso 1 1 calc R U . . .
C8 C 0.8473(2) 0.2486(3) 1.0331(3) 0.0328(6) Uani 1 1 d . . . . .
H8 H 0.8061 0.1880 0.9729 0.039 Uiso 1 1 calc R U . . .
Cu1 Cu 0.62961(2) 0.39886(3) 1.09938(3) 0.02070(10) Uani 1 1 d . . . . .
N1 N 0.62642(16) 0.48174(18) 0.8923(2) 0.0224(4) Uani 1 1 d . . . . .
C5 C 0.7143(2) 0.4922(2) 0.7892(3) 0.0245(5) Uani 1 1 d . . . . .
H5 H 0.7901 0.4582 0.8028 0.029 Uiso 1 1 calc R U . . .
N3 N 0.80060(16) 0.3545(2) 1.0914(2) 0.0238(4) Uani 1 1 d . . . . .
N4 N 0.9620(2) 0.2402(2) 1.0724(3) 0.0405(6) Uani 1 1 d . . . . .
H4 H 1.0089 0.1834 1.0479 0.060(11) Uiso 1 1 d R . . . .
O1 O 0.85413(16) 0.56827(18) 0.5202(2) 0.0355(4) Uani 1 1 d . . . . .
O2 O 0.69961(18) 0.6634(2) 0.4104(2) 0.0448(5) Uani 1 1 d . . . . .
H2 H 0.6297 0.6770 0.4304 0.067 Uiso 1 1 calc R U . . .
O3 O 0.47881(15) 0.71090(17) 0.47911(18) 0.0289(4) Uani 1 1 d . . . . .
O4 O 0.36355(14) 0.66722(17) 0.68167(18) 0.0286(4) Uani 1 1 d . . . . .

loop_
_atom_site_aniso_label
_atom_site_aniso_U_11
_atom_site_aniso_U_22
_atom_site_aniso_U_33
_atom_site_aniso_U_23
_atom_site_aniso_U_13
_atom_site_aniso_U_12
C1 0.0292(12) 0.0270(12) 0.0262(12) 0.0033(10) 0.0083(9) -0.0032(10)
C2 0.0225(11) 0.0233(11) 0.0211(11) 0.0035(9) 0.0046(8) -0.0008(9)
C3 0.0227(10) 0.0194(10) 0.0173(10) 0.0017(8) 0.0027(8) 0.0009(8)
C4 0.0258(11) 0.0201(11) 0.0198(10) -0.0009(8) 0.0004(8) 0.0010(8)
N2 0.0197(9) 0.0231(9) 0.0199(9) 0.0035(8) 0.0032(7) 0.0042(7)
C6 0.0339(14) 0.0454(16) 0.0378(15) -0.0144(12) -0.0010(11) -0.0051(12)
C7 0.0216(13) 0.072(2) 0.0447(16) -0.0047(16) -0.0053(11) -0.0043(13)
C8 0.0245(12) 0.0347(13) 0.0391(14) -0.0084(11) -0.0036(10) 0.0047(10)
Cu1 0.01725(14) 0.02682(17) 0.01810(15) 0.00387(11) 0.00328(9) 0.00547(11)
N1 0.0188(9) 0.0271(10) 0.0214(9) 0.0063(8) 0.0042(7) 0.0062(7)
C5 0.0198(10) 0.0283(12) 0.0254(11) 0.0041(10) 0.0043(8) 0.0033(9)
N3 0.0188(9) 0.0304(10) 0.0222(9) 0.0011(8) 0.0013(7) 0.0041(8)
N4 0.0241(11) 0.0519(14) 0.0456(13) -0.0044(12) 0.0002(9) 0.0145(10)
O1 0.0264(9) 0.0453(11) 0.0350(10) 0.0044(8) 0.0120(7) -0.0052(8)
O2 0.0413(12) 0.0594(13) 0.0342(10) 0.0223(10) 0.0140(8) 0.0091(10)
O3 0.0336(9) 0.0321(9) 0.0211(8) 0.0075(7) 0.0032(6) 0.0057(7)
O4 0.0240(8) 0.0396(10) 0.0221(8) 0.0071(7) 0.0008(6) 0.0082(7)

loop_
_atom_type_symbol
_atom_type_description
_atom_type_scat_dispersion_real
_atom_type_scat_dispersion_imag
_atom_type_scat_source
C C 0.0033 0.0016 'International Tables Vol C Tables 4.2.6.8 and 6.1.1.4'
H H 0.0000 0.0000 'International Tables Vol C Tables 4.2.6.8 and 6.1.1.4'
N N 0.0061 0.0033 'International Tables Vol C Tables 4.2.6.8 and 6.1.1.4'
O O 0.0106 0.0060 'International Tables Vol C Tables 4.2.6.8 and 6.1.1.4'
Cu Cu 0.3201 1.2651 'International Tables Vol C Tables 4.2.6.8 and 6.1.1.4'

loop_
_geom_angle_atom_site_label_1
_geom_angle_atom_site_label_2
_geom_angle_atom_site_label_3
_geom_angle
_geom_angle_site_symmetry_1
_geom_angle_site_symmetry_3
_geom_angle_publ_flag
O1 C1 O2 120.4(2) . . ?
O1 C1 C2 121.3(2) . . ?
O2 C1 C2 118.4(2) . . ?
C5 C2 C3 103.56(18) . . ?
C5 C2 C1 125.6(2) . . ?
C3 C2 C1 130.8(2) . . ?
N2 C3 C2 109.74(19) . . ?
N2 C3 C4 115.55(19) . . ?
C2 C3 C4 134.7(2) . . ?
O3 C4 O4 124.5(2) . . ?
O3 C4 C3 120.1(2) . . ?
O4 C4 C3 115.42(19) . . ?
C3 N2 N1 108.61(17) . . ?
C3 N2 Cu1 111.90(15) . 3_667 ?
N1 N2 Cu1 138.41(14) . 3_667 ?
C7 C6 N3 109.2(3) . . ?
C7 C6 H6 125.4 . . ?
N3 C6 H6 125.4 . . ?
C6 C7 N4 106.3(2) . . ?
C6 C7 H7 126.9 . . ?
N4 C7 H7 126.9 . . ?
N3 C8 N4 110.5(2) . . ?
N3 C8 H8 124.8 . . ?
N4 C8 H8 124.8 . . ?
N1 Cu1 N3 94.31(8) . . ?
N1 Cu1 N2 97.42(7) . 3_667 ?
N3 Cu1 N2 163.50(8) . 3_667 ?
N1 Cu1 O4 174.14(8) . 3_667 ?
N3 Cu1 O4 85.88(7) . 3_667 ?
N2 Cu1 O4 81.27(7) 3_667 3_667 ?
N1 Cu1 O3 95.46(7) . 2_646 ?
N3 Cu1 O3 107.31(7) . 2_646 ?
N2 Cu1 O3 83.12(7) 3_667 2_646 ?
O4 Cu1 O3 90.07(7) 3_667 2_646 ?
C5 N1 N2 107.90(18) . . ?
C5 N1 Cu1 128.65(16) . . ?
N2 N1 Cu1 123.45(13) . . ?
N1 C5 C2 110.2(2) . . ?
N1 C5 H5 124.9 . . ?
C2 C5 H5 124.9 . . ?
C8 N3 C6 106.1(2) . . ?
C8 N3 Cu1 126.79(18) . . ?
C6 N3 Cu1 126.03(17) . . ?
C8 N4 C7 107.9(2) . . ?
C8 N4 H4 127.5 . . ?
C7 N4 H4 124.6 . . ?
C1 O2 H2 109.5 . . ?
C4 O3 Cu1 119.87(14) . 2_656 ?
C4 O4 Cu1 114.59(14) . 3_667 ?

loop_
_geom_bond_atom_site_label_1
_geom_bond_atom_site_label_2
_geom_bond_distance
_geom_bond_site_symmetry_2
_geom_bond_publ_flag
C1 O1 1.221(3) . ?
C1 O2 1.313(3) . ?
C1 C2 1.473(3) . ?
C2 C5 1.389(3) . ?
C2 C3 1.400(3) . ?
C3 N2 1.333(3) . ?
C3 C4 1.481(3) . ?
C4 O3 1.254(3) . ?
C4 O4 1.263(3) . ?
N2 N1 1.354(2) . ?
N2 Cu1 1.9934(17) 3_667 ?
C6 C7 1.345(4) . ?
C6 N3 1.365(3) . ?
C6 H6 0.9300 . ?
C7 N4 1.355(4) . ?
C7 H7 0.9300 . ?
C8 N3 1.314(3) . ?
C8 N4 1.335(3) . ?
C8 H8 0.9300 . ?
Cu1 N1 1.9696(18) . ?
Cu1 N3 1.9819(19) . ?
Cu1 N2 1.9934(17) 3_667 ?
Cu1 O4 1.9969(16) 3_667 ?
Cu1 O3 2.3831(17) 2_646 ?
N1 C5 1.340(3) . ?
C5 H5 0.9300 . ?
N4 H4 0.8176 . ?
O2 H2 0.8200 . ?
O3 Cu1 2.3831(17) 2_656 ?
O4 Cu1 1.9969(16) 3_667 ?
